data_4303365
loop_
_publ_author_name
'Stanislav K. Ignatov'
'Andrey Y. Khalimon'
'Nicholas H. Rees'
'Alexei G. Razuvaev'
'Philip Mountford'
'Georgii I. Nikonov'

_publ_contact_author
; Dr Georgii I. Nikonov
  Department of Chemistry, Brock University
  500 Glenridge Ave., St. Catharines, L2S 3A1, ON, Canada
;
_publ_contact_author_email gnikonov@brocku.ca
_publ_section_title
;
\b-Agostic Silylamido and Silyl-Hydrido Compounds of Molybdenum and
Tungsten
;
_journal_name_full 'Inorganic Chemistry'
_journal_page_first 9605
_journal_page_last 9622
_journal_paper_doi 10.1021/ic900591e
_journal_volume 48
_journal_year 2009
_chemical_formula_sum 'C28 H47 Cl2 N2 P Si W'
_chemical_formula_weight 725.49
_chemical_name_systematic
; 
 ? 
;
_space_group_IT_number 14
_symmetry_cell_setting monoclinic
_symmetry_space_group_name_Hall '-P 2yn'
_symmetry_space_group_name_H-M 'P 1 21/n 1'
_atom_sites_solution_hydrogens geom
_atom_sites_solution_primary direct
_atom_sites_solution_secondary difmap
_audit_creation_method SHELXL-97
_cell_angle_alpha 90.00
_cell_angle_beta 107.7540(5)
_cell_angle_gamma 90.00
_cell_formula_units_Z 4
_cell_length_a 10.0467(2)
_cell_length_b 32.2846(3)
_cell_length_c 10.5529(2)
_cell_measurement_temperature 150(2)
_cell_volume 3259.86(10)
_computing_structure_refinement 'SHELXL-97 (Sheldrick, 1997)'
_computing_structure_solution 'SHELXS-97 (Sheldrick, 1990)'
_diffrn_ambient_temperature 293(2)
_diffrn_measured_fraction_theta_full 0.991
_diffrn_measured_fraction_theta_max 0.991
_diffrn_radiation_monochromator graphite
_diffrn_radiation_source 'fine-focus sealed tube'
_diffrn_radiation_type MoK\a
_diffrn_radiation_wavelength 0.71073
_diffrn_reflns_av_R_equivalents 0.0246
_diffrn_reflns_av_sigmaI/netI 0.0405
_diffrn_reflns_limit_h_max 13
_diffrn_reflns_limit_h_min -13
_diffrn_reflns_limit_k_max 41
_diffrn_reflns_limit_k_min -41
_diffrn_reflns_limit_l_max 13
_diffrn_reflns_limit_l_min -13
_diffrn_reflns_number 14107
_diffrn_reflns_theta_full 27.48
_diffrn_reflns_theta_max 27.48
_diffrn_reflns_theta_min 5.14
_exptl_absorpt_coefficient_mu 3.812
_exptl_absorpt_correction_T_max 0.583
_exptl_absorpt_correction_T_min 0.466
_exptl_crystal_colour Yellow
_exptl_crystal_density_diffrn 1.478
_exptl_crystal_density_method 'not measured'
_exptl_crystal_description block
_exptl_crystal_F_000 1464
_exptl_crystal_size_max 0.20
_exptl_crystal_size_mid 0.20
_exptl_crystal_size_min 0.15
_refine_diff_density_max 1.567
_refine_diff_density_min -0.865
_refine_diff_density_rms 0.105
_refine_ls_extinction_method none
_refine_ls_goodness_of_fit_ref 1.047
_refine_ls_hydrogen_treatment mixed
_refine_ls_matrix_type full
_refine_ls_number_parameters 324
_refine_ls_number_reflns 7401
_refine_ls_number_restraints 0
_refine_ls_restrained_S_all 1.047
_refine_ls_R_factor_all 0.0402
_refine_ls_R_factor_gt 0.0295
_refine_ls_shift/su_max 0.001
_refine_ls_shift/su_mean 0.000
_refine_ls_structure_factor_coef Fsqd
_refine_ls_weighting_details 'calc w=1/[\s^2^(Fo^2^)+(0.0199P)^2^+5.2815P] where P=(Fo^2^+2Fc^2^)/3'
_refine_ls_weighting_scheme calc
_refine_ls_wR_factor_gt 0.0616
_refine_ls_wR_factor_ref 0.0652
_reflns_number_gt 6229
_reflns_number_total 7401
_reflns_threshold_expression >2sigma(I)
_cod_data_source_file ic900591e_si_001.cif
_cod_data_source_block gin17
_cod_original_cell_volume 3259.86(9)
_cod_database_code 4303365

loop_
_symmetry_equiv_pos_as_xyz
'x, y, z'
'-x+1/2, y+1/2, -z+1/2'
'-x, -y, -z'
'x-1/2, -y-1/2, z-1/2'

loop_
_atom_site_label
_atom_site_type_symbol
_atom_site_fract_x
_atom_site_fract_y
_atom_site_fract_z
_atom_site_U_iso_or_equiv
_atom_site_adp_type
_atom_site_occupancy
_atom_site_symmetry_multiplicity
_atom_site_calc_flag
_atom_site_refinement_flags
_atom_site_disorder_assembly
_atom_site_disorder_group
W1 W 0.457414(13) 0.111916(4) 0.110266(12) 0.01910(5) Uani 1 1 d . . .
Si Si 0.40393(10) 0.11415(3) 0.32755(9) 0.0245(2) Uani 1 1 d . . .
Cl1 Cl 0.55773(11) 0.14520(3) 0.47902(9) 0.0411(2) Uani 1 1 d . . .
Cl2 Cl 0.39326(11) 0.05710(3) 0.41367(10) 0.0399(2) Uani 1 1 d . . .
P P 0.28288(9) 0.09938(3) -0.10956(9) 0.0256(2) Uani 1 1 d . . .
N1 N 0.6060(3) 0.07899(9) 0.1322(2) 0.0202(6) Uani 1 1 d . . .
N2 N 0.4708(3) 0.16646(9) 0.0933(2) 0.0211(6) Uani 1 1 d . . .
C1 C 0.7428(3) 0.06670(10) 0.1427(3) 0.0201(7) Uani 1 1 d . . .
C2 C 0.7822(3) 0.06041(11) 0.0265(3) 0.0235(7) Uani 1 1 d . . .
C3 C 0.9187(4) 0.04840(11) 0.0395(4) 0.0281(8) Uani 1 1 d . . .
H3A H 0.9450 0.0438 -0.0365 0.034 Uiso 1 1 calc R . .
C4 C 1.0162(4) 0.04322(11) 0.1632(4) 0.0295(8) Uani 1 1 d . . .
H4A H 1.1072 0.0354 0.1701 0.035 Uiso 1 1 calc R . .
C6 C 0.8425(3) 0.06155(10) 0.2697(3) 0.0226(7) Uani 1 1 d . . .
C7 C 0.6760(4) 0.06488(12) -0.1099(3) 0.0267(8) Uani 1 1 d . . .
C8 C 0.5991(4) 0.02450(14) -0.1530(4) 0.0476(11) Uani 1 1 d . . .
H8A H 0.5606 0.0151 -0.0853 0.071 Uiso 1 1 calc R . .
H8B H 0.6629 0.0041 -0.1667 0.071 Uiso 1 1 calc R . .
H8C H 0.5250 0.0287 -0.2345 0.071 Uiso 1 1 calc R . .
C10 C 0.8013(4) 0.06782(11) 0.3953(3) 0.0257(7) Uani 1 1 d . . .
H10A H 0.7203 0.0864 0.3732 0.031 Uiso 1 1 calc R . .
C11 C 0.7565(5) 0.02680(13) 0.4408(4) 0.0429(10) Uani 1 1 d . . .
H11A H 0.6848 0.0145 0.3688 0.064 Uiso 1 1 calc R . .
H11B H 0.7211 0.0316 0.5144 0.064 Uiso 1 1 calc R . .
H11C H 0.8355 0.0085 0.4680 0.064 Uiso 1 1 calc R . .
C12 C 0.9169(4) 0.08798(15) 0.5082(4) 0.0418(10) Uani 1 1 d . . .
H12A H 0.9439 0.1138 0.4780 0.063 Uiso 1 1 calc R . .
H12B H 0.9962 0.0698 0.5349 0.063 Uiso 1 1 calc R . .
H12C H 0.8829 0.0930 0.5826 0.063 Uiso 1 1 calc R . .
C13 C 0.5122(4) 0.20717(11) 0.0813(3) 0.0245(7) Uani 1 1 d . . .
C14 C 0.6505(4) 0.21488(11) 0.0775(3) 0.0277(8) Uani 1 1 d . . .
C15 C 0.6882(4) 0.25568(13) 0.0652(4) 0.0348(9) Uani 1 1 d . . .
H15A H 0.7777 0.2614 0.0616 0.042 Uiso 1 1 calc R . .
C16 C 0.5951(4) 0.28816(13) 0.0582(4) 0.0383(10) Uani 1 1 d . . .
H16A H 0.6230 0.3153 0.0512 0.046 Uiso 1 1 calc R . .
C17 C 0.4615(4) 0.28008(12) 0.0617(4) 0.0323(8) Uani 1 1 d . . .
H17A H 0.4002 0.3020 0.0569 0.039 Uiso 1 1 calc R . .
C18 C 0.4164(4) 0.24006(11) 0.0722(3) 0.0255(7) Uani 1 1 d . . .
C19 C 0.2664(4) 0.23211(11) 0.0697(3) 0.0262(7) Uani 1 1 d . . .
H19A H 0.2557 0.2023 0.0819 0.031 Uiso 1 1 calc R . .
C20 C 0.2322(4) 0.25495(12) 0.1826(4) 0.0367(9) Uani 1 1 d . . .
H20A H 0.2965 0.2466 0.2662 0.055 Uiso 1 1 calc R . .
H20B H 0.1386 0.2484 0.1811 0.055 Uiso 1 1 calc R . .
H20C H 0.2401 0.2843 0.1714 0.055 Uiso 1 1 calc R . .
C21 C 0.1648(4) 0.24457(12) -0.0663(4) 0.0307(8) Uani 1 1 d . . .
H21A H 0.1877 0.2296 -0.1355 0.046 Uiso 1 1 calc R . .
H21B H 0.1726 0.2738 -0.0797 0.046 Uiso 1 1 calc R . .
H21C H 0.0709 0.2381 -0.0685 0.046 Uiso 1 1 calc R . .
C22 C 0.7545(4) 0.17952(12) 0.0933(4) 0.0294(8) Uani 1 1 d . . .
H22A H 0.7007 0.1546 0.0574 0.035 Uiso 1 1 calc R . .
C25 C 0.3313(4) 0.11720(14) -0.2545(4) 0.0384(10) Uani 1 1 d . . .
H25A H 0.2572 0.1109 -0.3343 0.058 Uiso 1 1 calc R . .
H25B H 0.4153 0.1034 -0.2567 0.058 Uiso 1 1 calc R . .
H25C H 0.3469 0.1466 -0.2485 0.058 Uiso 1 1 calc R . .
C26 C 0.1218(3) 0.12765(12) -0.1251(4) 0.0302(8) Uani 1 1 d . . .
H26A H 0.0559 0.1223 -0.2109 0.045 Uiso 1 1 calc R . .
H26B H 0.1414 0.1568 -0.1158 0.045 Uiso 1 1 calc R . .
H26C H 0.0832 0.1188 -0.0569 0.045 Uiso 1 1 calc R . .
C28 C 0.2364(3) 0.14222(10) 0.3233(3) 0.0205(7) Uani 1 1 d . . .
H28A H 0.2246 0.1415 0.4102 0.031 Uiso 1 1 calc R . .
H28B H 0.1584 0.1288 0.2607 0.031 Uiso 1 1 calc R . .
H28C H 0.2416 0.1705 0.2969 0.031 Uiso 1 1 calc R . .
C27 C 0.2278(4) 0.04588(11) -0.1484(4) 0.0364(9) Uani 1 1 d . . .
H27A H 0.1605 0.0446 -0.2353 0.055 Uiso 1 1 calc R . .
H27B H 0.1864 0.0357 -0.0836 0.055 Uiso 1 1 calc R . .
H27C H 0.3074 0.0292 -0.1467 0.055 Uiso 1 1 calc R . .
C5 C 0.9777(3) 0.04979(11) 0.2765(4) 0.0277(8) Uani 1 1 d . . .
H5A H 1.0438 0.0463 0.3593 0.033 Uiso 1 1 calc R . .
C24 C 0.8282(4) 0.17152(13) 0.2402(4) 0.0402(10) Uani 1 1 d . . .
H24A H 0.7598 0.1677 0.2859 0.060 Uiso 1 1 calc R . .
H24B H 0.8864 0.1948 0.2777 0.060 Uiso 1 1 calc R . .
H24C H 0.8847 0.1471 0.2496 0.060 Uiso 1 1 calc R . .
C23 C 0.8620(5) 0.18538(16) 0.0186(5) 0.0531(12) Uani 1 1 d . . .
H23A H 0.9223 0.1616 0.0326 0.080 Uiso 1 1 calc R . .
H23B H 0.9166 0.2097 0.0511 0.080 Uiso 1 1 calc R . .
H23C H 0.8145 0.1885 -0.0748 0.080 Uiso 1 1 calc R . .
C9 C 0.7386(5) 0.08007(18) -0.2164(4) 0.0577(14) Uani 1 1 d . . .
H9A H 0.7820 0.1065 -0.1909 0.086 Uiso 1 1 calc R . .
H9B H 0.6660 0.0826 -0.2998 0.086 Uiso 1 1 calc R . .
H9C H 0.8073 0.0606 -0.2256 0.086 Uiso 1 1 calc R . .
H7 H 0.607(3) 0.0858(11) -0.100(3) 0.017(8) Uiso 1 1 d . . .
H H 0.298(4) 0.0910(13) 0.121(4) 0.042(11) Uiso 1 1 d . . .

loop_
_atom_site_aniso_label
_atom_site_aniso_U_11
_atom_site_aniso_U_22
_atom_site_aniso_U_33
_atom_site_aniso_U_23
_atom_site_aniso_U_13
_atom_site_aniso_U_12
W1 0.01751(8) 0.02141(8) 0.01833(8) -0.00050(5) 0.00539(5) 0.00071(5)
Si 0.0296(5) 0.0233(5) 0.0228(5) -0.0016(4) 0.0115(4) -0.0019(4)
Cl1 0.0531(6) 0.0407(6) 0.0291(5) -0.0104(4) 0.0120(4) -0.0128(5)
Cl2 0.0489(6) 0.0356(5) 0.0364(5) 0.0039(4) 0.0149(4) -0.0037(4)
P 0.0216(4) 0.0288(5) 0.0233(5) -0.0013(4) 0.0023(4) 0.0027(4)
N1 0.0206(14) 0.0253(15) 0.0140(13) -0.0013(11) 0.0042(11) 0.0012(11)
N2 0.0202(14) 0.0255(15) 0.0171(13) 0.0010(11) 0.0048(11) 0.0025(12)
C1 0.0201(16) 0.0190(16) 0.0199(16) -0.0023(13) 0.0042(13) -0.0007(13)
C2 0.0211(17) 0.0256(18) 0.0235(17) -0.0014(14) 0.0064(14) 0.0038(14)
C3 0.0272(18) 0.033(2) 0.0271(19) -0.0026(16) 0.0125(15) 0.0018(15)
C4 0.0185(17) 0.032(2) 0.038(2) 0.0001(17) 0.0082(15) 0.0054(15)
C6 0.0243(17) 0.0232(17) 0.0196(17) -0.0018(14) 0.0055(13) -0.0013(14)
C7 0.0254(18) 0.036(2) 0.0186(17) -0.0018(15) 0.0070(14) 0.0062(16)
C8 0.040(2) 0.050(3) 0.041(2) -0.006(2) -0.0068(19) 0.005(2)
C10 0.0246(17) 0.033(2) 0.0172(16) -0.0042(14) 0.0025(13) 0.0002(15)
C11 0.053(3) 0.046(3) 0.033(2) -0.0004(19) 0.0181(19) -0.007(2)
C12 0.042(2) 0.058(3) 0.024(2) -0.0123(19) 0.0086(17) -0.013(2)
C13 0.0278(18) 0.0242(18) 0.0193(17) 0.0015(14) 0.0041(14) -0.0023(14)
C14 0.0265(18) 0.035(2) 0.0207(17) 0.0035(15) 0.0053(14) -0.0008(15)
C15 0.028(2) 0.041(2) 0.033(2) 0.0070(18) 0.0044(16) -0.0113(17)
C16 0.041(2) 0.030(2) 0.039(2) 0.0075(18) 0.0040(18) -0.0117(18)
C17 0.035(2) 0.0256(19) 0.030(2) 0.0035(16) 0.0018(16) -0.0008(16)
C18 0.0299(18) 0.0263(19) 0.0187(17) 0.0011(14) 0.0051(14) -0.0024(15)
C19 0.0310(19) 0.0217(18) 0.0256(18) -0.0001(14) 0.0081(15) 0.0025(15)
C20 0.046(2) 0.033(2) 0.032(2) -0.0038(17) 0.0128(18) 0.0028(18)
C21 0.0252(18) 0.032(2) 0.031(2) 0.0021(16) 0.0032(15) 0.0005(15)
C22 0.0241(18) 0.034(2) 0.0306(19) 0.0024(16) 0.0097(15) -0.0048(15)
C25 0.032(2) 0.056(3) 0.0221(19) 0.0065(18) 0.0011(16) 0.0082(18)
C26 0.0210(17) 0.034(2) 0.031(2) -0.0053(16) 0.0008(15) 0.0017(15)
C28 0.0267(17) 0.0205(17) 0.0225(17) -0.0005(13) 0.0196(14) 0.0051(14)
C27 0.035(2) 0.028(2) 0.037(2) -0.0091(17) -0.0036(17) 0.0033(17)
C5 0.0216(17) 0.0283(19) 0.0275(19) 0.0016(15) -0.0011(14) 0.0040(14)
C24 0.040(2) 0.041(2) 0.037(2) 0.0000(19) 0.0079(18) 0.0022(18)
C23 0.046(3) 0.067(3) 0.056(3) 0.006(3) 0.030(2) -0.003(2)
C9 0.045(3) 0.098(4) 0.029(2) 0.011(2) 0.0095(19) -0.003(3)

loop_
_atom_type_symbol
_atom_type_description
_atom_type_scat_dispersion_real
_atom_type_scat_dispersion_imag
_atom_type_scat_source
C C 0.0033 0.0016 'International Tables Vol C Tables 4.2.6.8 and 6.1.1.4'
H H 0.0000 0.0000 'International Tables Vol C Tables 4.2.6.8 and 6.1.1.4'
N N 0.0061 0.0033 'International Tables Vol C Tables 4.2.6.8 and 6.1.1.4'
Si Si 0.0817 0.0704 'International Tables Vol C Tables 4.2.6.8 and 6.1.1.4'
P P 0.1023 0.0942 'International Tables Vol C Tables 4.2.6.8 and 6.1.1.4'
Cl Cl 0.1484 0.1585 'International Tables Vol C Tables 4.2.6.8 and 6.1.1.4'
W W -0.8490 6.8722 'International Tables Vol C Tables 4.2.6.8 and 6.1.1.4'

loop_
_geom_angle_atom_site_label_1
_geom_angle_atom_site_label_2
_geom_angle_atom_site_label_3
_geom_angle
_geom_angle_site_symmetry_1
_geom_angle_site_symmetry_3
_geom_angle_publ_flag
N2 W1 N1 121.02(12) . . ?
N2 W1 P 96.97(8) . . ?
N1 W1 P 110.38(8) . . ?
N2 W1 Si 96.16(8) . . ?
N1 W1 Si 107.55(8) . . ?
P W1 Si 124.91(3) . . ?
N2 W1 H 118.8(13) . . ?
N1 W1 H 120.0(13) . . ?
P W1 H 66.6(13) . . ?
Si W1 H 60.2(13) . . ?
C28 Si Cl2 105.69(11) . . ?
C28 Si Cl1 103.31(11) . . ?
Cl2 Si Cl1 102.38(6) . . ?
C28 Si W1 115.28(11) . . ?
Cl2 Si W1 115.43(5) . . ?
Cl1 Si W1 113.25(5) . . ?
C26 P C27 104.72(18) . . ?
C26 P C25 102.83(18) . . ?
C27 P C25 104.5(2) . . ?
C26 P W1 111.00(12) . . ?
C27 P W1 116.43(13) . . ?
C25 P W1 115.96(13) . . ?
C1 N1 W1 159.6(2) . . ?
C13 N2 W1 167.1(2) . . ?
N1 C1 C2 120.0(3) . . ?
N1 C1 C6 120.1(3) . . ?
C2 C1 C6 119.9(3) . . ?
C3 C2 C1 118.9(3) . . ?
C3 C2 C7 120.5(3) . . ?
C1 C2 C7 120.5(3) . . ?
C4 C3 C2 121.3(3) . . ?
C4 C3 H3A 119.4 . . ?
C2 C3 H3A 119.4 . . ?
C5 C4 C3 119.7(3) . . ?
C5 C4 H4A 120.2 . . ?
C3 C4 H4A 120.2 . . ?
C5 C6 C1 118.5(3) . . ?
C5 C6 C10 120.9(3) . . ?
C1 C6 C10 120.5(3) . . ?
C8 C7 C2 110.5(3) . . ?
C8 C7 C9 110.0(4) . . ?
C2 C7 C9 113.7(3) . . ?
C8 C7 H7 107.9(19) . . ?
C2 C7 H7 105.9(19) . . ?
C9 C7 H7 108.5(19) . . ?
C7 C8 H8A 109.5 . . ?
C7 C8 H8B 109.5 . . ?
H8A C8 H8B 109.5 . . ?
C7 C8 H8C 109.5 . . ?
H8A C8 H8C 109.5 . . ?
H8B C8 H8C 109.5 . . ?
C6 C10 C11 110.2(3) . . ?
C6 C10 C12 113.1(3) . . ?
C11 C10 C12 110.5(3) . . ?
C6 C10 H10A 107.6 . . ?
C11 C10 H10A 107.6 . . ?
C12 C10 H10A 107.6 . . ?
C10 C11 H11A 109.5 . . ?
C10 C11 H11B 109.5 . . ?
H11A C11 H11B 109.5 . . ?
C10 C11 H11C 109.5 . . ?
H11A C11 H11C 109.5 . . ?
H11B C11 H11C 109.5 . . ?
C10 C12 H12A 109.5 . . ?
C10 C12 H12B 109.5 . . ?
H12A C12 H12B 109.5 . . ?
C10 C12 H12C 109.5 . . ?
H12A C12 H12C 109.5 . . ?
H12B C12 H12C 109.5 . . ?
N2 C13 C18 119.8(3) . . ?
N2 C13 C14 119.2(3) . . ?
C18 C13 C14 121.0(3) . . ?
C15 C14 C13 117.7(3) . . ?
C15 C14 C22 121.6(3) . . ?
C13 C14 C22 120.6(3) . . ?
C14 C15 C16 121.4(3) . . ?
C14 C15 H15A 119.3 . . ?
C16 C15 H15A 119.3 . . ?
C17 C16 C15 120.0(4) . . ?
C17 C16 H16A 120.0 . . ?
C15 C16 H16A 120.0 . . ?
C16 C17 C18 121.6(4) . . ?
C16 C17 H17A 119.2 . . ?
C18 C17 H17A 119.2 . . ?
C17 C18 C13 118.2(3) . . ?
C17 C18 C19 120.2(3) . . ?
C13 C18 C19 121.6(3) . . ?
C18 C19 C20 111.3(3) . . ?
C18 C19 C21 110.1(3) . . ?
C20 C19 C21 111.0(3) . . ?
C18 C19 H19A 108.1 . . ?
C20 C19 H19A 108.1 . . ?
C21 C19 H19A 108.1 . . ?
C19 C20 H20A 109.5 . . ?
C19 C20 H20B 109.5 . . ?
H20A C20 H20B 109.5 . . ?
C19 C20 H20C 109.5 . . ?
H20A C20 H20C 109.5 . . ?
H20B C20 H20C 109.5 . . ?
C19 C21 H21A 109.5 . . ?
C19 C21 H21B 109.5 . . ?
H21A C21 H21B 109.5 . . ?
C19 C21 H21C 109.5 . . ?
H21A C21 H21C 109.5 . . ?
H21B C21 H21C 109.5 . . ?
C24 C22 C14 110.1(3) . . ?
C24 C22 C23 110.2(3) . . ?
C14 C22 C23 114.8(3) . . ?
C24 C22 H22A 107.1 . . ?
C14 C22 H22A 107.1 . . ?
C23 C22 H22A 107.1 . . ?
P C25 H25A 109.5 . . ?
P C25 H25B 109.5 . . ?
H25A C25 H25B 109.5 . . ?
P C25 H25C 109.5 . . ?
H25A C25 H25C 109.5 . . ?
H25B C25 H25C 109.5 . . ?
P C26 H26A 109.5 . . ?
P C26 H26B 109.5 . . ?
H26A C26 H26B 109.5 . . ?
P C26 H26C 109.5 . . ?
H26A C26 H26C 109.5 . . ?
H26B C26 H26C 109.5 . . ?
Si C28 H28A 109.5 . . ?
Si C28 H28B 109.5 . . ?
H28A C28 H28B 109.5 . . ?
Si C28 H28C 109.5 . . ?
H28A C28 H28C 109.5 . . ?
H28B C28 H28C 109.5 . . ?
P C27 H27A 109.5 . . ?
P C27 H27B 109.5 . . ?
H27A C27 H27B 109.5 . . ?
P C27 H27C 109.5 . . ?
H27A C27 H27C 109.5 . . ?
H27B C27 H27C 109.5 . . ?
C4 C5 C6 121.6(3) . . ?
C4 C5 H5A 119.2 . . ?
C6 C5 H5A 119.2 . . ?
C22 C24 H24A 109.5 . . ?
C22 C24 H24B 109.5 . . ?
H24A C24 H24B 109.5 . . ?
C22 C24 H24C 109.5 . . ?
H24A C24 H24C 109.5 . . ?
H24B C24 H24C 109.5 . . ?
C22 C23 H23A 109.5 . . ?
C22 C23 H23B 109.5 . . ?
H23A C23 H23B 109.5 . . ?
C22 C23 H23C 109.5 . . ?
H23A C23 H23C 109.5 . . ?
H23B C23 H23C 109.5 . . ?
C7 C9 H9A 109.5 . . ?
C7 C9 H9B 109.5 . . ?
H9A C9 H9B 109.5 . . ?
C7 C9 H9C 109.5 . . ?
H9A C9 H9C 109.5 . . ?
H9B C9 H9C 109.5 . . ?

loop_
_geom_bond_atom_site_label_1
_geom_bond_atom_site_label_2
_geom_bond_distance
_geom_bond_site_symmetry_2
_geom_bond_publ_flag
W1 N2 1.779(3) . ?
W1 N1 1.789(3) . ?
W1 P 2.4778(9) . ?
W1 Si 2.5106(9) . ?
W1 H 1.78(4) . ?
Si C28 1.900(3) . ?
Si Cl2 2.0710(14) . ?
Si Cl1 2.1075(13) . ?
P C26 1.821(3) . ?
P C27 1.822(4) . ?
P C25 1.834(4) . ?
N1 C1 1.402(4) . ?
N2 C13 1.396(4) . ?
C1 C2 1.413(4) . ?
C1 C6 1.418(4) . ?
C2 C3 1.391(5) . ?
C2 C7 1.515(5) . ?
C3 C4 1.382(5) . ?
C3 H3A 0.9300 . ?
C4 C5 1.380(5) . ?
C4 H4A 0.9300 . ?
C6 C5 1.391(5) . ?
C6 C10 1.517(5) . ?
C7 C8 1.513(6) . ?
C7 C9 1.527(5) . ?
C7 H7 1.00(3) . ?
C8 H8A 0.9600 . ?
C8 H8B 0.9600 . ?
C8 H8C 0.9600 . ?
C10 C11 1.523(5) . ?
C10 C12 1.533(5) . ?
C10 H10A 0.9800 . ?
C11 H11A 0.9600 . ?
C11 H11B 0.9600 . ?
C11 H11C 0.9600 . ?
C12 H12A 0.9600 . ?
C12 H12B 0.9600 . ?
C12 H12C 0.9600 . ?
C13 C18 1.417(5) . ?
C13 C14 1.423(5) . ?
C14 C15 1.388(5) . ?
C14 C22 1.522(5) . ?
C15 C16 1.392(6) . ?
C15 H15A 0.9300 . ?
C16 C17 1.379(5) . ?
C16 H16A 0.9300 . ?
C17 C18 1.385(5) . ?
C17 H17A 0.9300 . ?
C18 C19 1.521(5) . ?
C19 C20 1.527(5) . ?
C19 C21 1.539(5) . ?
C19 H19A 0.9800 . ?
C20 H20A 0.9600 . ?
C20 H20B 0.9600 . ?
C20 H20C 0.9600 . ?
C21 H21A 0.9600 . ?
C21 H21B 0.9600 . ?
C21 H21C 0.9600 . ?
C22 C24 1.522(5) . ?
C22 C23 1.531(5) . ?
C22 H22A 0.9800 . ?
C25 H25A 0.9600 . ?
C25 H25B 0.9600 . ?
C25 H25C 0.9600 . ?
C26 H26A 0.9600 . ?
C26 H26B 0.9600 . ?
C26 H26C 0.9600 . ?
C28 H28A 0.9600 . ?
C28 H28B 0.9600 . ?
C28 H28C 0.9600 . ?
C27 H27A 0.9600 . ?
C27 H27B 0.9600 . ?
C27 H27C 0.9600 . ?
C5 H5A 0.9300 . ?
C24 H24A 0.9600 . ?
C24 H24B 0.9600 . ?
C24 H24C 0.9600 . ?
C23 H23A 0.9600 . ?
C23 H23B 0.9600 . ?
C23 H23C 0.9600 . ?
C9 H9A 0.9600 . ?
C9 H9B 0.9600 . ?
C9 H9C 0.9600 . ?
